data_7150338
loop_
_publ_author_name
'Arany, Andrea'
'Crowley, Patrick J.'
'Fawcett, John'
'Hursthouse, Michael B.'
'Kariuki, Benson M.'
'Light, Mark E.'
'Moralee, Andrew C.'
'Percy, Jonathan M.'
'Salafia, Vittoria'

_publ_section_title
;
 Highly-functionalised difluorinated (hydroxymethyl)conduritol
 analogues via the Diels-Alder reactions of a difluorinated dienophile.
;
_journal_issue 4
_journal_name_full 'Organic &amp; biomolecular chemistry'
_journal_page_first 455
_journal_page_last 465
_journal_paper_doi 10.1039/b314314g
_journal_volume 2
_journal_year 2004
_chemical_formula_sum 'C10 H10 F2 O6'
_chemical_formula_weight 264.18
_chemical_name_systematic
;
?
;
_space_group_IT_number 2
_symmetry_cell_setting triclinic
_symmetry_space_group_name_Hall '-P 1'
_symmetry_space_group_name_H-M 'P -1'
_atom_sites_solution_hydrogens geom
_atom_sites_solution_primary direct
_atom_sites_solution_secondary difmap
_audit_creation_method SHELXL-97
_cell_angle_alpha 77.063(2)
_cell_angle_beta 78.383(2)
_cell_angle_gamma 89.452(2)
_cell_formula_units_Z 2
_cell_length_a 7.3657(7)
_cell_length_b 7.5078(7)
_cell_length_c 10.1384(9)
_cell_measurement_reflns_used 2369
_cell_measurement_temperature 150(2)
_cell_measurement_theta_max 27.85
_cell_measurement_theta_min 2.77
_cell_volume 534.86(9)
_computing_cell_refinement 'Bruker SMART'
_computing_data_collection 'Bruker SMART'
_computing_data_reduction 'Bruker SAINT'
_computing_molecular_graphics 'Bruker SHELXTL'
_computing_publication_material 'Bruker SHELXTL'
_computing_structure_refinement 'SHELXL-97 (Sheldrick, 1997)'
_computing_structure_solution 'SHELXS-97 (Sheldrick, 1990)'
_diffrn_ambient_temperature 150(2)
_diffrn_measured_fraction_theta_full 0.991
_diffrn_measured_fraction_theta_max 0.991
_diffrn_measurement_device_type 'CCD area detector'
_diffrn_measurement_method 'phi and omega scans'
_diffrn_radiation_monochromator graphite
_diffrn_radiation_source 'fine-focus sealed tube'
_diffrn_radiation_type MoK\a
_diffrn_radiation_wavelength 0.71073
_diffrn_reflns_av_R_equivalents 0.0309
_diffrn_reflns_av_sigmaI/netI 0.0315
_diffrn_reflns_limit_h_max 8
_diffrn_reflns_limit_h_min -8
_diffrn_reflns_limit_k_max 8
_diffrn_reflns_limit_k_min -8
_diffrn_reflns_limit_l_max 12
_diffrn_reflns_limit_l_min -11
_diffrn_reflns_number 3895
_diffrn_reflns_theta_full 25.00
_diffrn_reflns_theta_max 25.00
_diffrn_reflns_theta_min 2.11
_exptl_absorpt_coefficient_mu 0.157
_exptl_absorpt_correction_type none
_exptl_crystal_colour colourless
_exptl_crystal_density_diffrn 1.640
_exptl_crystal_density_method 'not measured'
_exptl_crystal_description plate
_exptl_crystal_F_000 272
_exptl_crystal_size_max 0.35
_exptl_crystal_size_mid 0.29
_exptl_crystal_size_min 0.08
_refine_diff_density_max 0.281
_refine_diff_density_min -0.168
_refine_diff_density_rms 0.041
_refine_ls_extinction_method none
_refine_ls_goodness_of_fit_ref 1.046
_refine_ls_hydrogen_treatment mixed
_refine_ls_matrix_type full
_refine_ls_number_parameters 164
_refine_ls_number_reflns 1866
_refine_ls_number_restraints 0
_refine_ls_restrained_S_all 1.046
_refine_ls_R_factor_all 0.0354
_refine_ls_R_factor_gt 0.0316
_refine_ls_shift/su_max 0.017
_refine_ls_shift/su_mean 0.002
_refine_ls_structure_factor_coef Fsqd
_refine_ls_weighting_details 'calc w=1/[\s^2^(Fo^2^)+(0.0470P)^2^+0.0755P] where P=(Fo^2^+2Fc^2^)/3'
_refine_ls_weighting_scheme calc
_refine_ls_wR_factor_gt 0.0851
_refine_ls_wR_factor_ref 0.0871
_reflns_number_gt 1648
_reflns_number_total 1866
_reflns_threshold_expression >2sigma(I)
_cod_data_source_file b314314g.txt
_cod_data_source_block 16
_cod_depositor_comments
;
The following automatic conversions were performed:
'_symmetry_cell_setting' value 'Triclinic' changed to 'triclinic'
according to '/home/saulius/struct/CIF-dictionaries/cif_core.dic'
dictionary named 'cif_core.dic' version 2.4.1 from 2010-06-29.

Automatic conversion script
Id: cif_fix_enum 1527 2010-12-29 10:47:43Z saulius 
;
_cod_original_sg_symbol_H-M P-1
_cod_database_code 7150338

loop_
_symmetry_equiv_pos_as_xyz
'x, y, z'
'-x, -y, -z'

loop_
_atom_site_label
_atom_site_type_symbol
_atom_site_fract_x
_atom_site_fract_y
_atom_site_fract_z
_atom_site_U_iso_or_equiv
_atom_site_adp_type
_atom_site_occupancy
_atom_site_symmetry_multiplicity
_atom_site_calc_flag
_atom_site_refinement_flags
_atom_site_disorder_assembly
_atom_site_disorder_group
F1 F 0.09090(11) 0.17923(11) 0.98351(8) 0.0277(2) Uani 1 1 d . . .
F2 F 0.26386(11) 0.02578(10) 0.85090(9) 0.0290(2) Uani 1 1 d . . .
O1 O 0.11514(15) 0.56096(14) 0.59274(11) 0.0319(3) Uani 1 1 d . . .
O2 O 0.30723(17) 0.48871(16) 0.41177(11) 0.0412(3) Uani 1 1 d . . .
O3 O 0.24432(13) 0.29012(13) 0.61748(10) 0.0250(3) Uani 1 1 d . . .
O4 O 0.45017(14) 0.23393(15) 0.98510(10) 0.0310(3) Uani 1 1 d . . .
H4 H 0.5516 0.1852 0.9633 0.046 Uiso 1 1 calc R . .
O5 O -0.20157(14) 0.18321(14) 0.83287(11) 0.0288(3) Uani 1 1 d . . .
O6 O -0.03118(14) 0.04893(14) 0.67447(11) 0.0283(3) Uani 1 1 d . . .
C2 C 0.2295(2) 0.4518(2) 0.52939(16) 0.0289(4) Uani 1 1 d . . .
C3A C 0.11516(19) 0.28125(19) 0.74542(14) 0.0221(3) Uani 1 1 d . . .
C4 C 0.21494(19) 0.19741(18) 0.86202(14) 0.0223(3) Uani 1 1 d . . .
C5 C 0.3826(2) 0.3109(2) 0.86410(14) 0.0250(3) Uani 1 1 d . . .
H5 H 0.4812 0.3087 0.7808 0.030 Uiso 1 1 calc R . .
C6 C 0.3281(2) 0.5035(2) 0.86222(16) 0.0315(4) Uani 1 1 d . . .
H6 H 0.3981 0.5758 0.9014 0.038 Uiso 1 1 calc R . .
C7 C 0.1885(2) 0.5791(2) 0.80938(16) 0.0315(4) Uani 1 1 d . . .
H7 H 0.1614 0.7015 0.8149 0.038 Uiso 1 1 calc R . .
C7A C 0.0708(2) 0.48246(19) 0.74147(15) 0.0259(3) Uani 1 1 d . . .
H7A H -0.0637 0.4943 0.7798 0.031 Uiso 1 1 calc R . .
C8 C -0.0599(2) 0.16515(19) 0.75514(14) 0.0230(3) Uani 1 1 d . . .
C9 C -0.1879(2) -0.0770(2) 0.68335(17) 0.0316(4) Uani 1 1 d . . .
H9A H -0.2535 -0.1168 0.7810 0.038 Uiso 1 1 calc R . .
H9B H -0.1399 -0.1869 0.6513 0.038 Uiso 1 1 calc R . .
C10 C -0.3217(2) 0.0117(2) 0.59758(17) 0.0344(4) Uani 1 1 d . . .
H10A H -0.3742 0.1169 0.6322 0.052 Uiso 1 1 calc R . .
H10B H -0.4216 -0.0767 0.6033 0.052 Uiso 1 1 calc R . .
H10C H -0.2567 0.0529 0.5011 0.052 Uiso 1 1 calc R . .

loop_
_atom_site_aniso_label
_atom_site_aniso_U_11
_atom_site_aniso_U_22
_atom_site_aniso_U_33
_atom_site_aniso_U_23
_atom_site_aniso_U_13
_atom_site_aniso_U_12
F1 0.0239(5) 0.0348(5) 0.0215(4) -0.0018(4) -0.0026(3) -0.0027(4)
F2 0.0311(5) 0.0218(5) 0.0350(5) -0.0049(4) -0.0106(4) 0.0036(4)
O1 0.0403(6) 0.0250(6) 0.0289(6) 0.0005(4) -0.0108(5) 0.0009(5)
O2 0.0479(7) 0.0450(7) 0.0241(6) 0.0020(5) -0.0024(5) -0.0101(6)
O3 0.0256(6) 0.0260(5) 0.0208(5) -0.0028(4) -0.0015(4) -0.0014(4)
O4 0.0239(6) 0.0423(6) 0.0275(6) -0.0058(5) -0.0094(5) 0.0019(5)
O5 0.0224(6) 0.0342(6) 0.0281(6) -0.0050(5) -0.0034(5) -0.0002(4)
O6 0.0251(6) 0.0288(6) 0.0337(6) -0.0113(5) -0.0073(5) -0.0022(4)
C2 0.0306(8) 0.0290(8) 0.0255(8) -0.0009(6) -0.0079(7) -0.0066(7)
C3A 0.0206(7) 0.0246(7) 0.0202(7) -0.0050(6) -0.0021(6) 0.0009(6)
C4 0.0227(7) 0.0218(7) 0.0207(7) -0.0039(6) -0.0018(6) 0.0011(6)
C5 0.0234(8) 0.0305(8) 0.0213(7) -0.0047(6) -0.0059(6) -0.0016(6)
C6 0.0351(9) 0.0308(8) 0.0309(9) -0.0096(7) -0.0087(7) -0.0063(7)
C7 0.0396(9) 0.0231(8) 0.0337(9) -0.0089(6) -0.0090(7) 0.0006(7)
C7A 0.0277(8) 0.0233(8) 0.0256(8) -0.0027(6) -0.0062(6) 0.0008(6)
C8 0.0248(8) 0.0218(7) 0.0220(7) -0.0005(6) -0.0082(6) 0.0016(6)
C9 0.0315(9) 0.0275(8) 0.0381(9) -0.0077(7) -0.0118(7) -0.0059(7)
C10 0.0293(9) 0.0399(9) 0.0381(9) -0.0135(7) -0.0111(7) 0.0006(7)

loop_
_atom_type_symbol
_atom_type_description
_atom_type_scat_dispersion_real
_atom_type_scat_dispersion_imag
_atom_type_scat_source
C C 0.0033 0.0016 'International Tables Vol C Tables 4.2.6.8 and 6.1.1.4'
H H 0.0000 0.0000 'International Tables Vol C Tables 4.2.6.8 and 6.1.1.4'
O O 0.0106 0.0060 'International Tables Vol C Tables 4.2.6.8 and 6.1.1.4'
F F 0.0171 0.0103 'International Tables Vol C Tables 4.2.6.8 and 6.1.1.4'

loop_
_geom_angle_atom_site_label_1
_geom_angle_atom_site_label_2
_geom_angle_atom_site_label_3
_geom_angle
_geom_angle_site_symmetry_1
_geom_angle_site_symmetry_3
_geom_angle_publ_flag
C2 O1 C7A 109.57(11) . . ?
C2 O3 C3A 109.18(11) . . ?
C8 O6 C9 116.51(12) . . ?
O2 C2 O1 125.38(14) . . ?
O2 C2 O3 123.63(15) . . ?
O1 C2 O3 110.99(12) . . ?
O3 C3A C4 107.13(11) . . ?
O3 C3A C7A 103.29(11) . . ?
C4 C3A C7A 112.62(11) . . ?
O3 C3A C8 111.58(11) . . ?
C4 C3A C8 110.34(11) . . ?
C7A C3A C8 111.62(12) . . ?
F2 C4 F1 106.49(10) . . ?
F2 C4 C5 110.56(11) . . ?
F1 C4 C5 109.64(11) . . ?
F2 C4 C3A 108.98(11) . . ?
F1 C4 C3A 107.65(11) . . ?
C5 C4 C3A 113.26(11) . . ?
O4 C5 C6 110.76(12) . . ?
O4 C5 C4 108.60(11) . . ?
C6 C5 C4 109.26(12) . . ?
C7 C6 C5 123.87(14) . . ?
C6 C7 C7A 123.50(14) . . ?
O1 C7A C7 108.52(12) . . ?
O1 C7A C3A 101.00(11) . . ?
C7 C7A C3A 115.01(13) . . ?
O5 C8 O6 127.00(13) . . ?
O5 C8 C3A 120.45(13) . . ?
O6 C8 C3A 112.52(12) . . ?
O6 C9 C10 111.59(12) . . ?

loop_
_geom_bond_atom_site_label_1
_geom_bond_atom_site_label_2
_geom_bond_distance
_geom_bond_site_symmetry_2
_geom_bond_publ_flag
F1 C4 1.3581(16) . ?
F2 C4 1.3575(16) . ?
O1 C2 1.3413(19) . ?
O1 C7A 1.4613(18) . ?
O2 C2 1.1860(18) . ?
O3 C2 1.3541(18) . ?
O3 C3A 1.4344(16) . ?
O4 C5 1.4175(17) . ?
O5 C8 1.2007(17) . ?
O6 C8 1.3120(17) . ?
O6 C9 1.4750(17) . ?
C3A C4 1.5302(19) . ?
C3A C7A 1.536(2) . ?
C3A C8 1.538(2) . ?
C4 C5 1.5132(19) . ?
C5 C6 1.494(2) . ?
C6 C7 1.319(2) . ?
C7 C7A 1.492(2) . ?
C9 C10 1.498(2) . ?
